data_4069610
loop_
_publ_author_name
'Zyder, Magdalena'
'Kochel, Andrzej'
'Handzlik, Jaros\/law'
'Szyma\'nska-Buzar, Teresa'

_publ_section_title
;
 Photochemical Reaction of Mo(CO)6with Et2GeH2: NMR and DFT Studies of
 Reaction Products; Crystal Structure of a Novel Complex
 [{Mo(\m-\h2-H&#x2212;GeEt2)(CO)4}2]
;
_journal_issue 20
_journal_name_full Organometallics
_journal_page_first 5857
_journal_paper_doi 10.1021/om900299k
_journal_volume 28
_journal_year 2009
_chemical_formula_sum 'C16 H22 Ge2 Mo2 O8'
_chemical_formula_weight 679,44
_chemical_name_systematic
;
 Bis{(u-n2-hydridodiethylgermyl)tetracarbonylmolybdenum(I)}
;
_space_group_IT_number 14
_symmetry_cell_setting monoclinic
_symmetry_space_group_name_Hall '-P 2ybc'
_symmetry_space_group_name_H-M 'P 1 21/c 1'
_atom_sites_solution_hydrogens geom
_atom_sites_solution_primary direct
_atom_sites_solution_secondary difmap
_audit_creation_method SHELXL-97
_cell_angle_alpha 90.00
_cell_angle_beta 120.82(2)
_cell_angle_gamma 90.00
_cell_formula_units_Z 4
_cell_length_a 9.183(2)
_cell_length_b 10.109(2)
_cell_length_c 14.233(2)
_cell_measurement_reflns_used 2310
_cell_measurement_temperature 100(2)
_cell_measurement_theta_max 28.66
_cell_measurement_theta_min 2.99
_cell_volume 1134.7(4)
_computing_cell_refinement 'KM4CCD Software, (Oxford Diffraction Poland Sp, 1995-2003'
_computing_data_collection 'KM4CCD Software, (Oxford Diffraction Poland Sp, 1995-2003'
_computing_data_reduction 'KM4CCD Software, (Oxford Diffraction Poland Sp, 1995-2003'
_computing_molecular_graphics 'ORTEP III (Farrugia, 1997 )'
_computing_publication_material 'SHELXL-97 (Sheldrick, 1997)'
_computing_structure_refinement 'SHELXL-97 (Sheldrick, 1997)'
_computing_structure_solution 'SHELXS-97 (Sheldrick, 1990)'
_diffrn_ambient_temperature 100(2)
_diffrn_measured_fraction_theta_full 0.999
_diffrn_measured_fraction_theta_max 0.947
_diffrn_measurement_device_type KM4-CCD
_diffrn_measurement_method /w
_diffrn_radiation_monochromator graphite
_diffrn_radiation_source 'fine-focus sealed tube'
_diffrn_radiation_type MoK\a
_diffrn_radiation_wavelength 0.71073
_diffrn_reflns_av_R_equivalents 0.0190
_diffrn_reflns_av_sigmaI/netI 0.0186
_diffrn_reflns_limit_h_max 12
_diffrn_reflns_limit_h_min -9
_diffrn_reflns_limit_k_max 13
_diffrn_reflns_limit_k_min -13
_diffrn_reflns_limit_l_max 18
_diffrn_reflns_limit_l_min -18
_diffrn_reflns_number 9687
_diffrn_reflns_theta_full 25.00
_diffrn_reflns_theta_max 28.66
_diffrn_reflns_theta_min 2.99
_exptl_absorpt_coefficient_mu 3.740
_exptl_absorpt_correction_T_max 0.678
_exptl_absorpt_correction_T_min 0.645
_exptl_absorpt_correction_type analytical
_exptl_absorpt_process_details 'CrysAlis RED 1.171.30. Oxford Diffraction'
_exptl_crystal_colour yellow
_exptl_crystal_density_diffrn 1.989
_exptl_crystal_density_method 'not measured'
_exptl_crystal_description plate
_exptl_crystal_F_000 660
_exptl_crystal_size_max 0.10
_exptl_crystal_size_mid 0.10
_exptl_crystal_size_min 0.12
_refine_diff_density_max 0.547
_refine_diff_density_min -0.337
_refine_diff_density_rms 0.093
_refine_ls_extinction_method none
_refine_ls_goodness_of_fit_ref 1.063
_refine_ls_hydrogen_treatment mixed
_refine_ls_matrix_type full
_refine_ls_number_parameters 133
_refine_ls_number_reflns 2769
_refine_ls_number_restraints 0
_refine_ls_restrained_S_all 1.063
_refine_ls_R_factor_all 0.0238
_refine_ls_R_factor_gt 0.0185
_refine_ls_shift/su_max 0.001
_refine_ls_shift/su_mean 0.000
_refine_ls_structure_factor_coef Fsqd
_refine_ls_weighting_details 'calc w=1/[\s^2^(Fo^2^)+(0.0269P)^2^+0.0000P] where P=(Fo^2^+2Fc^2^)/3'
_refine_ls_weighting_scheme calc
_refine_ls_wR_factor_gt 0.0426
_refine_ls_wR_factor_ref 0.0441
_reflns_number_gt 2438
_reflns_number_total 2769
_reflns_threshold_expression >2sigma(I)
_cod_data_source_file om900299k_si_002.cif
_cod_data_source_block yelo
_cod_depositor_comments
;
The following automatic conversions were performed:

'_symmetry_cell_setting' value 'Monoclinic' changed to 'monoclinic'
according to /home/saulius/struct/CIF-dictionaries/cif_core.dic
dictionary named 'cif_core.dic' version 2.4.2 from 2011-04-26.

Automatic conversion script
Id: cif_fix_values 1715 2011-07-08 13:25:40Z adriana 
;
_cod_original_sg_symbol_H-M P2(1)/c
_cod_database_code 4069610

loop_
_symmetry_equiv_pos_as_xyz
'x, y, z'
'-x, y+1/2, -z+1/2'
'-x, -y, -z'
'x, -y-1/2, z-1/2'

loop_
_atom_site_label
_atom_site_type_symbol
_atom_site_fract_x
_atom_site_fract_y
_atom_site_fract_z
_atom_site_U_iso_or_equiv
_atom_site_adp_type
_atom_site_occupancy
_atom_site_symmetry_multiplicity
_atom_site_calc_flag
_atom_site_refinement_flags
Mo1 Mo 0.649995(18) -0.078259(15) -0.006324(12) 0.01372(5) Uani 1 1 d .
Ge1 Ge 0.31705(2) -0.151165(18) -0.093684(16) 0.01616(6) Uani 1 1 d .
C1 C 0.6030(2) 0.03374(19) -0.13927(16) 0.0202(4) Uani 1 1 d .
O1 O 0.58145(19) 0.09485(15) -0.21262(12) 0.0300(3) Uani 1 1 d .
C2 C 0.7668(2) -0.21265(19) -0.04833(15) 0.0205(4) Uani 1 1 d .
O2 O 0.83877(18) -0.28751(14) -0.06928(12) 0.0281(3) Uani 1 1 d .
C3 C 0.8898(2) -0.01424(18) 0.07959(15) 0.0202(4) Uani 1 1 d .
O3 O 1.03087(17) 0.01324(15) 0.12537(12) 0.0276(3) Uani 1 1 d .
C4 C 0.6879(2) -0.19436(19) 0.12259(16) 0.0196(4) Uani 1 1 d .
O4 O 0.70892(19) -0.26337(14) 0.19130(11) 0.0280(3) Uani 1 1 d .
C5 C 0.1550(2) -0.16692(19) -0.25193(16) 0.0221(4) Uani 1 1 d .
H5A H 0.1719 -0.2539 -0.2769 0.027 Uiso 1 1 calc R
H5B H 0.0387 -0.1657 -0.2643 0.027 Uiso 1 1 calc R
C6 C 0.1683(4) -0.0604(3) -0.32168(19) 0.0458(7) Uani 1 1 d .
H6A H 0.1441 0.0259 -0.3013 0.069 Uiso 1 1 calc R
H6B H 0.0862 -0.0781 -0.3990 0.069 Uiso 1 1 calc R
H6C H 0.2831 -0.0601 -0.3100 0.069 Uiso 1 1 calc R
C7 C 0.2748(3) -0.3055(2) -0.02692(18) 0.0254(4) Uani 1 1 d .
H7A H 0.3647 -0.3099 0.0512 0.030 Uiso 1 1 calc R
H7B H 0.1652 -0.2930 -0.0304 0.030 Uiso 1 1 calc R
C8 C 0.2701(5) -0.4355(2) -0.0810(3) 0.0661(10) Uani 1 1 d .
H8A H 0.1767 -0.4343 -0.1573 0.099 Uiso 1 1 calc R
H8B H 0.2531 -0.5081 -0.0420 0.099 Uiso 1 1 calc R
H8C H 0.3776 -0.4483 -0.0788 0.099 Uiso 1 1 calc R
H1 H 0.494(3) -0.195(2) -0.0922(19) 0.040(7) Uiso 1 1 d .

loop_
_atom_site_aniso_label
_atom_site_aniso_U_11
_atom_site_aniso_U_22
_atom_site_aniso_U_33
_atom_site_aniso_U_23
_atom_site_aniso_U_13
_atom_site_aniso_U_12
Mo1 0.01252(8) 0.01347(8) 0.01588(8) -0.00069(6) 0.00778(6) -0.00002(6)
Ge1 0.01476(10) 0.01405(10) 0.01984(10) -0.00200(7) 0.00898(8) -0.00186(7)
C1 0.0165(9) 0.0201(9) 0.0257(10) -0.0029(8) 0.0120(8) -0.0009(7)
O1 0.0289(8) 0.0349(9) 0.0293(8) 0.0103(7) 0.0171(7) 0.0024(7)
C2 0.0198(9) 0.0218(10) 0.0183(9) 0.0010(8) 0.0087(8) -0.0006(8)
O2 0.0310(8) 0.0259(8) 0.0314(8) -0.0013(6) 0.0188(7) 0.0081(6)
C3 0.0215(10) 0.0194(9) 0.0228(9) -0.0011(8) 0.0135(8) 0.0025(8)
O3 0.0166(7) 0.0328(8) 0.0321(8) -0.0054(6) 0.0115(6) -0.0026(6)
C4 0.0179(9) 0.0188(9) 0.0218(9) -0.0034(8) 0.0101(8) 0.0010(7)
O4 0.0355(8) 0.0254(7) 0.0241(7) 0.0058(6) 0.0161(7) 0.0056(6)
C5 0.0184(9) 0.0217(10) 0.0230(10) -0.0057(8) 0.0082(8) -0.0025(8)
C6 0.0595(17) 0.0455(15) 0.0214(11) -0.0069(10) 0.0128(12) -0.0231(13)
C7 0.0251(10) 0.0213(10) 0.0334(11) 0.0007(9) 0.0175(9) -0.0051(8)
C8 0.128(3) 0.0213(13) 0.070(2) -0.0044(13) 0.065(2) -0.0204(16)

loop_
_atom_type_symbol
_atom_type_description
_atom_type_scat_dispersion_real
_atom_type_scat_dispersion_imag
_atom_type_scat_source
C C 0.0033 0.0016 'International Tables Vol C Tables 4.2.6.8 and 6.1.1.4'
H H 0.0000 0.0000 'International Tables Vol C Tables 4.2.6.8 and 6.1.1.4'
Ge Ge 0.1547 1.8001 'International Tables Vol C Tables 4.2.6.8 and 6.1.1.4'
Mo Mo -1.6832 0.6857 'International Tables Vol C Tables 4.2.6.8 and 6.1.1.4'
O O 0.0106 0.0060 'International Tables Vol C Tables 4.2.6.8 and 6.1.1.4'

loop_
_geom_angle_atom_site_label_1
_geom_angle_atom_site_label_2
_geom_angle_atom_site_label_3
_geom_angle
_geom_angle_site_symmetry_1
_geom_angle_site_symmetry_3
C3 Mo1 C2 79.15(7) . .
C3 Mo1 C4 90.52(8) . .
C2 Mo1 C4 90.43(8) . .
C3 Mo1 C1 91.77(8) . .
C2 Mo1 C1 89.48(7) . .
C4 Mo1 C1 177.64(8) . .
C3 Mo1 Ge1 66.58(5) . 3_655
C2 Mo1 Ge1 145.18(5) . 3_655
C4 Mo1 Ge1 95.72(5) . 3_655
C1 Mo1 Ge1 85.68(5) . 3_655
C3 Mo1 Ge1 170.01(5) . .
C2 Mo1 Ge1 108.97(5) . .
C4 Mo1 Ge1 83.73(6) . .
C1 Mo1 Ge1 94.07(6) . .
Ge1 Mo1 Ge1 105.766(13) 3_655 .
C3 Mo1 H1 152.2(7) . .
C2 Mo1 H1 73.2(7) . .
C4 Mo1 H1 86.8(8) . .
C1 Mo1 H1 90.9(8) . .
Ge1 Mo1 H1 141.2(7) 3_655 .
Ge1 Mo1 H1 35.9(7) . .
C7 Ge1 C5 105.55(8) . .
C7 Ge1 Mo1 115.48(6) . 3_655
C5 Ge1 Mo1 119.70(6) . 3_655
C7 Ge1 Mo1 116.34(6) . .
C5 Ge1 Mo1 123.58(6) . .
Mo1 Ge1 Mo1 74.234(12) 3_655 .
C7 Ge1 H1 102.5(8) . .
C5 Ge1 H1 98.8(8) . .
Mo1 Ge1 H1 112.3(8) 3_655 .
Mo1 Ge1 H1 38.3(8) . .
O1 C1 Mo1 177.94(16) . .
O2 C2 Mo1 177.53(17) . .
O3 C3 Mo1 174.11(16) . .
O4 C4 Mo1 176.91(16) . .
C6 C5 Ge1 115.21(14) . .
C6 C5 H5A 108.5 . .
Ge1 C5 H5A 108.5 . .
C6 C5 H5B 108.5 . .
Ge1 C5 H5B 108.5 . .
H5A C5 H5B 107.5 . .
C5 C6 H6A 109.5 . .
C5 C6 H6B 109.5 . .
H6A C6 H6B 109.5 . .
C5 C6 H6C 109.5 . .
H6A C6 H6C 109.5 . .
H6B C6 H6C 109.5 . .
C8 C7 Ge1 113.86(16) . .
C8 C7 H7A 108.8 . .
Ge1 C7 H7A 108.8 . .
C8 C7 H7B 108.8 . .
Ge1 C7 H7B 108.8 . .
H7A C7 H7B 107.7 . .
C7 C8 H8A 109.5 . .
C7 C8 H8B 109.5 . .
H8A C8 H8B 109.5 . .
C7 C8 H8C 109.5 . .
H8A C8 H8C 109.5 . .
H8B C8 H8C 109.5 . .

loop_
_geom_bond_atom_site_label_1
_geom_bond_atom_site_label_2
_geom_bond_distance
_geom_bond_site_symmetry_2
Mo1 C3 2.001(2) .
Mo1 C2 2.003(3) .
Mo1 C4 2.052(2) .
Mo1 C1 2.052(2) .
Mo1 Ge1 2.656(3) 3_655
Mo1 Ge1 2.747(3) .
Mo1 H1 1.77(2) .
Ge1 C7 1.966(2) .
Ge1 C5 1.969(2) .
Ge1 Mo1 2.656(3) 3_655
Ge1 H1 1.67(2) .
C1 O1 1.140(2) .
C2 O2 1.140(2) .
C3 O3 1.147(2) .
C4 O4 1.134(2) .
C5 C6 1.511(3) .
C5 H5A 0.9900 .
C5 H5B 0.9900 .
C6 H6A 0.9800 .
C6 H6B 0.9800 .
C6 H6C 0.9800 .
C7 C8 1.513(3) .
C7 H7A 0.9900 .
C7 H7B 0.9900 .
C8 H8A 0.9800 .
C8 H8B 0.9800 .
C8 H8C 0.9800 .

loop_
_geom_torsion_atom_site_label_1
_geom_torsion_atom_site_label_2
_geom_torsion_atom_site_label_3
_geom_torsion_atom_site_label_4
_geom_torsion
_geom_torsion_site_symmetry_1
_geom_torsion_site_symmetry_4
C3 Mo1 Ge1 C7 -72.1(3) . .
C2 Mo1 Ge1 C7 71.44(9) . .
C4 Mo1 Ge1 C7 -16.85(9) . .
C1 Mo1 Ge1 C7 162.30(9) . .
Ge1 Mo1 Ge1 C7 -111.04(7) 3_655 .
C3 Mo1 Ge1 C5 154.5(3) . .
C2 Mo1 Ge1 C5 -62.01(9) . .
C4 Mo1 Ge1 C5 -150.31(9) . .
C1 Mo1 Ge1 C5 28.84(9) . .
Ge1 Mo1 Ge1 C5 115.50(7) 3_655 .
C3 Mo1 Ge1 Mo1 39.0(3) . 3_655
C2 Mo1 Ge1 Mo1 -177.51(6) . 3_655
C4 Mo1 Ge1 Mo1 94.19(5) . 3_655
C1 Mo1 Ge1 Mo1 -86.66(5) . 3_655
Ge1 Mo1 Ge1 Mo1 0.0 3_655 3_655
C3 Mo1 C1 O1 42(5) . .
C2 Mo1 C1 O1 -37(5) . .
C4 Mo1 C1 O1 -125(5) . .
Ge1 Mo1 C1 O1 109(5) 3_655 .
Ge1 Mo1 C1 O1 -146(5) . .
C3 Mo1 C2 O2 12(4) . .
C4 Mo1 C2 O2 -78(4) . .
C1 Mo1 C2 O2 104(4) . .
Ge1 Mo1 C2 O2 22(4) 3_655 .
Ge1 Mo1 C2 O2 -162(4) . .
C2 Mo1 C3 O3 -2.1(17) . .
C4 Mo1 C3 O3 88.2(17) . .
C1 Mo1 C3 O3 -91.2(17) . .
Ge1 Mo1 C3 O3 -175.8(17) 3_655 .
Ge1 Mo1 C3 O3 143.0(15) . .
C3 Mo1 C4 O4 -106(3) . .
C2 Mo1 C4 O4 -27(3) . .
C1 Mo1 C4 O4 61(4) . .
Ge1 Mo1 C4 O4 -173(3) 3_655 .
Ge1 Mo1 C4 O4 82(3) . .
C7 Ge1 C5 C6 -177.82(17) . .
Mo1 Ge1 C5 C6 49.89(18) 3_655 .
Mo1 Ge1 C5 C6 -40.29(19) . .
C5 Ge1 C7 C8 49.8(2) . .
Mo1 Ge1 C7 C8 -175.58(19) 3_655 .
Mo1 Ge1 C7 C8 -91.3(2) . .
